data_1574339
loop_
_publ_author_name
'Agati, Milo'
'Romi, Sebastiano'
'Fanetti, Samuele'
'Radacki, Krzysztof'
'Hanfland, Michael'
'Braunschweig, Holger'
'Marder, Todd B.'
'Clark, Stewart J.'
'Friedrich, Alexandra'
'Bini, Roberto'

_publ_section_title
;
 Insights into topochemical versus stress-induced high-pressure reactivity
 of azobenzene by single crystal X-ray diffraction
;
_journal_issue 21
_journal_name_full 'Chemical Science'
_journal_page_first 9240
_journal_page_last 9254
_journal_paper_doi 10.1039/D5SC00432B
_journal_volume 16
_journal_year 2025
_chemical_formula_moiety 'C12 H10 N2'
_chemical_formula_sum 'C12 H10 N2'
_chemical_formula_weight 182.22
_chemical_name_systematic trans-azobenzene
_space_group_crystal_system monoclinic
_space_group_IT_number 14
_space_group_name_Hall '-P 2ybc'
_space_group_name_H-M_alt 'P 1 21/c 1'
_atom_sites_solution_hydrogens geom
_atom_sites_solution_primary dual
_atom_sites_solution_secondary difmap
_audit_creation_date 2023-03-16
_audit_creation_method 'CIF-fill 1.3s (K.Radacki, 2005-23)'
_audit_update_record
;
2024-02-29 deposited with the CCDC.	2025-04-04 downloaded from the CCDC.
;
_cell_angle_alpha 90
_cell_angle_beta 112.98(19)
_cell_angle_gamma 90
_cell_formula_units_Z 4
_cell_length_a 13.08(3)
_cell_length_b 5.1368(12)
_cell_length_c 10.777(9)
_cell_measurement_pressure 13040000
_cell_measurement_reflns_used 335
_cell_measurement_temperature 298(2)
_cell_measurement_theta_max 20.0320
_cell_measurement_theta_min 2.1750
_cell_volume 666.6(19)
_computing_cell_refinement 'CrysAlisPro 1.171.42.58a (Rigaku OD, 2022)'
_computing_data_collection 'ESRF ID15B beamline software'
_computing_data_reduction 'CrysAlisPro 1.171.42.58a (Rigaku OD, 2022)'
_computing_molecular_graphics 'ShelXLe (Huebschle et all, 2011)'
_computing_publication_material 'SHELXL-2018/3 (Sheldrick, 2018)'
_computing_structure_refinement 'SHELXL-2018/3 (Sheldrick, 2018)'
_computing_structure_solution 'SHELXT 2014/5 (Sheldrick, 2014)'
_diffrn_ambient_environment He
_diffrn_ambient_pressure 13040000
_diffrn_ambient_temperature 298(2)
_diffrn_detector HPA
_diffrn_detector_area_resol_mean 13.3333
_diffrn_detector_type 'EIGER2 X 9M CdTe'
_diffrn_measured_fraction_theta_full 0.339
_diffrn_measured_fraction_theta_max 0.228
_diffrn_measurement_details
;
 List of Runs (angles in degrees, time in seconds):
 --------------------------------------------------------------------------
  1  \w    -33.00  32.00   0.50    0.50    --    0.00   0.00   0.00  130
;
_diffrn_measurement_device 'single-axis goniometer'
_diffrn_measurement_device_type 'in-house developed goniometer'
_diffrn_measurement_method '\w scan'
_diffrn_orient_matrix_type
;
 CrysAlisPro convention (1999,Acta A55,543-557)
;
_diffrn_orient_matrix_UB_11 -0.0338818166
_diffrn_orient_matrix_UB_12 0.0092082210
_diffrn_orient_matrix_UB_13 -0.0185264091
_diffrn_orient_matrix_UB_21 0.0031797762
_diffrn_orient_matrix_UB_22 0.0226098340
_diffrn_orient_matrix_UB_23 -0.0348004424
_diffrn_orient_matrix_UB_31 -0.0030587996
_diffrn_orient_matrix_UB_32 -0.0757930484
_diffrn_orient_matrix_UB_33 -0.0124267416
_diffrn_radiation_monochromator 'Si(111) Bragg monochromator'
_diffrn_radiation_probe x-ray
_diffrn_radiation_type synchrotron
_diffrn_radiation_wavelength 0.410
_diffrn_reflns_av_R_equivalents 0.0543
_diffrn_reflns_av_unetI/netI 0.0843
_diffrn_reflns_Laue_measured_fraction_full 0.339
_diffrn_reflns_Laue_measured_fraction_max 0.228
_diffrn_reflns_limit_h_max 12
_diffrn_reflns_limit_h_min -12
_diffrn_reflns_limit_k_max 7
_diffrn_reflns_limit_k_min -7
_diffrn_reflns_limit_l_max 16
_diffrn_reflns_limit_l_min -17
_diffrn_reflns_number 1326
_diffrn_reflns_point_group_measured_fraction_full 0.339
_diffrn_reflns_point_group_measured_fraction_max 0.228
_diffrn_reflns_theta_full 14.241
_diffrn_reflns_theta_max 20.401
_diffrn_reflns_theta_min 2.181
_diffrn_source synchrotron
_diffrn_source_type 'ESRF EBS (Extremely Brilliant Source)'
_exptl_absorpt_coefficient_mu 0.049
_exptl_absorpt_correction_T_max 1.00000
_exptl_absorpt_correction_T_min 0.21686
_exptl_absorpt_correction_type multi-scan
_exptl_absorpt_process_details
;
 CrysAlisPro 1.171.42.58a (Rigaku Oxford Diffraction, 2022) Empirical 
 absorption correction using spherical harmonics, implemented in SCALE3 
 ABSPACK scaling algorithm.
;
_exptl_crystal_colour orange
_exptl_crystal_density_diffrn 1.816
_exptl_crystal_description plate
_exptl_crystal_F_000 384
_exptl_crystal_preparation
;
 For data collection the crystal was mounted in a diamond-anvil cell.
;
_refine_diff_density_max 0.282
_refine_diff_density_min -0.281
_refine_diff_density_rms 0.071
_refine_ls_extinction_method none
_refine_ls_goodness_of_fit_ref 1.180
_refine_ls_hydrogen_treatment constr
_refine_ls_matrix_type full
_refine_ls_number_parameters 137
_refine_ls_number_reflns 783
_refine_ls_number_restraints 102
_refine_ls_restrained_S_all 1.203
_refine_ls_R_factor_all 0.1379
_refine_ls_R_factor_gt 0.1062
_refine_ls_shift/su_max 0.000
_refine_ls_shift/su_mean 0.000
_refine_ls_structure_factor_coef Fsqd
_refine_ls_weighting_details
;
 w=1/[\s^2^(Fo^2^)+(0.2000P)^2^] where P=(Fo^2^+2Fc^2^)/3
;
_refine_ls_weighting_scheme calc
_refine_ls_wR_factor_gt 0.2887
_refine_ls_wR_factor_ref 0.3108
_reflns_Friedel_coverage 0.000
_reflns_number_gt 513
_reflns_number_total 783
_reflns_threshold_expression 'I > 2\s(I)'
_cod_data_source_file d5sc00432b3.cif
_cod_data_source_block AZO_13GPa
_cod_depositor_comments 'Adding full bibliography for 1574311--1574352.cif.'
_cod_original_cell_volume 666.4(19)
_cod_original_sg_symbol_H-M 'P 21/c'
_cod_database_code 1574339
_shelx_shelxl_version_number 2018/3
_shelx_space_group_comment
;
 The symmetry employed for this shelxl refinement is uniquely defined by the 
 following loop, which should always be used as a source of symmetry 
 information in preference to the above space-group names. They are only 
 intended as comments.
;

loop_
_space_group_symop_operation_xyz
'x, y, z'
'-x, y+1/2, -z+1/2'
'-x, -y, -z'
'x, -y-1/2, z-1/2'

loop_
_atom_site_label
_atom_site_type_symbol
_atom_site_fract_x
_atom_site_fract_y
_atom_site_fract_z
_atom_site_U_iso_or_equiv
_atom_site_adp_type
_atom_site_occupancy
_atom_site_site_symmetry_order
_atom_site_calc_flag
_atom_site_refinement_flags_posn
_atom_site_refinement_flags_adp
_atom_site_refinement_flags_occupancy
_atom_site_disorder_assembly
_atom_site_disorder_group
N1 N 0.4908(10) 0.1172(8) 0.5069(6) 0.027(2) Uani 1 1 d . U . . .
C1 C 0.4273(11) 0.1488(8) 0.5855(7) 0.026(2) Uani 1 1 d . U . . .
C2 C 0.3781(11) 0.3861(8) 0.5805(7) 0.026(2) Uani 1 1 d . U . . .
H2 H 0.383770 0.515884 0.523315 0.031 Uiso 1 1 calc R U . . .
C3 C 0.3206(12) 0.4296(9) 0.6608(8) 0.029(2) Uani 1 1 d . U . . .
H3 H 0.282075 0.585095 0.652703 0.035 Uiso 1 1 calc R U . . .
C4 C 0.3188(11) 0.2460(10) 0.7537(7) 0.030(2) Uani 1 1 d . U . . .
H4 H 0.282641 0.281027 0.810901 0.036 Uiso 1 1 calc R U . . .
C5 C 0.3707(11) 0.0131(9) 0.7605(7) 0.027(2) Uani 1 1 d . U . . .
H5 H 0.369278 -0.110887 0.822702 0.032 Uiso 1 1 calc R U . . .
C6 C 0.4253(12) -0.0423(9) 0.6768(7) 0.025(2) Uani 1 1 d . U . . .
H6 H 0.459790 -0.202365 0.681093 0.030 Uiso 1 1 calc R U . . .
N2A N 0.9641(18) 0.0793(12) 0.9745(13) 0.030(2) Uani 0.67(2) 1 d . U P A 1
N2B N 0.984(4) -0.092(3) 0.954(3) 0.031(3) Uani 0.33(2) 1 d . U P A 2
C7 C 0.9129(15) 0.0395(14) 0.8289(9) 0.048(3) Uani 1 1 d . U . . .
C8 C 0.9231(18) -0.1637(14) 0.7533(12) 0.054(3) Uani 1 1 d . U . . .
H8 H 0.964456 -0.310582 0.793092 0.065 Uiso 1 1 calc R U . . .
C9 C 0.8687(18) -0.1419(12) 0.6133(11) 0.050(3) Uani 1 1 d . U . . .
H9 H 0.869266 -0.280050 0.557769 0.059 Uiso 1 1 calc R U . . .
C10 C 0.8159(15) 0.0792(14) 0.5600(9) 0.045(3) Uani 1 1 d . U . . .
H10 H 0.783284 0.096290 0.466725 0.054 Uiso 1 1 calc R U . . .
C11 C 0.8086(16) 0.2805(12) 0.6387(11) 0.045(2) Uani 1 1 d . U . . .
H11 H 0.770181 0.431435 0.599659 0.054 Uiso 1 1 calc R U . . .
C12 C 0.8581(14) 0.2574(11) 0.7745(9) 0.037(2) Uani 1 1 d . U . . .
H12 H 0.853969 0.392848 0.829650 0.045 Uiso 1 1 calc R U . . .

loop_
_atom_site_aniso_label
_atom_site_aniso_U_11
_atom_site_aniso_U_22
_atom_site_aniso_U_33
_atom_site_aniso_U_23
_atom_site_aniso_U_13
_atom_site_aniso_U_12
N1 0.030(6) 0.0341(17) 0.024(2) -0.0005(14) 0.018(3) 0.001(3)
C1 0.029(6) 0.0312(18) 0.026(3) 0.0022(16) 0.021(4) 0.006(3)
C2 0.027(6) 0.0306(19) 0.026(3) 0.0024(17) 0.018(4) 0.001(3)
C3 0.031(6) 0.0314(18) 0.034(3) -0.0024(18) 0.024(4) -0.001(3)
C4 0.034(6) 0.036(2) 0.027(3) -0.0014(17) 0.020(4) -0.001(3)
C5 0.027(6) 0.034(2) 0.025(3) 0.0026(16) 0.018(4) 0.003(3)
C6 0.027(6) 0.0280(17) 0.025(3) -0.0013(16) 0.016(4) 0.000(3)
N2A 0.033(5) 0.032(2) 0.027(3) 0.002(2) 0.014(3) 0.000(3)
N2B 0.033(5) 0.035(4) 0.028(4) -0.001(3) 0.015(4) 0.000(4)
C7 0.048(6) 0.070(3) 0.034(3) 0.008(2) 0.026(4) -0.010(4)
C8 0.052(7) 0.050(3) 0.066(4) 0.012(3) 0.028(4) 0.002(4)
C9 0.048(7) 0.050(3) 0.054(4) -0.013(2) 0.024(4) 0.007(4)
C10 0.047(7) 0.065(3) 0.035(3) 0.000(2) 0.028(4) -0.013(4)
C11 0.043(7) 0.046(3) 0.050(3) 0.014(2) 0.023(4) 0.001(4)
C12 0.038(6) 0.048(2) 0.038(3) -0.005(2) 0.027(4) -0.004(3)

loop_
_atom_type_symbol
_atom_type_description
_atom_type_scat_dispersion_real
_atom_type_scat_dispersion_imag
_atom_type_scat_source
N N 0.0000 0.0000 'International Tables Vol C Tables 4.2.6.8 and 6.1.1.4'
C C 0.0006 0.0010 'International Tables Vol C Tables 4.2.6.8 and 6.1.1.4'
H H -0.0001 0.0005 'International Tables Vol C Tables 4.2.6.8 and 6.1.1.4'

loop_
_geom_angle_atom_site_label_1
_geom_angle_atom_site_label_2
_geom_angle_atom_site_label_3
_geom_angle
_geom_angle_site_symmetry_1
_geom_angle_site_symmetry_3
_geom_angle_publ_flag
N1 N1 C1 111.7(6) 3_656 . ?
C2 C1 C6 121.0(6) . . ?
C2 C1 N1 117.2(4) . . ?
C6 C1 N1 121.3(7) . . ?
C1 C2 C3 119.1(4) . . ?
C1 C2 H2 120.5 . . ?
C3 C2 H2 120.5 . . ?
C2 C3 C4 121.0(7) . . ?
C2 C3 H3 119.5 . . ?
C4 C3 H3 119.5 . . ?
C5 C4 C3 119.3(6) . . ?
C5 C4 H4 120.3 . . ?
C3 C4 H4 120.3 . . ?
C4 C5 C6 121.2(4) . . ?
C4 C5 H5 119.4 . . ?
C6 C5 H5 119.4 . . ?
C5 C6 C1 118.2(6) . . ?
C5 C6 H6 120.9 . . ?
C1 C6 H6 120.9 . . ?
N2A N2A C7 110.2(11) 3_757 . ?
N2B N2B C7 105(2) 3_757 . ?
C12 C7 C8 122.8(9) . . ?
C12 C7 N2A 107.3(7) . . ?
C8 C7 N2A 129.7(12) . . ?
C12 C7 N2B 145.7(9) . . ?
C8 C7 N2B 91.3(11) . . ?
C7 C8 C9 117.2(11) . . ?
C7 C8 H8 121.4 . . ?
C9 C8 H8 121.4 . . ?
C10 C9 C8 119.4(6) . . ?
C10 C9 H9 120.3 . . ?
C8 C9 H9 120.3 . . ?
C9 C10 C11 121.8(9) . . ?
C9 C10 H10 119.1 . . ?
C11 C10 H10 119.1 . . ?
C12 C11 C10 119.0(10) . . ?
C12 C11 H11 120.5 . . ?
C10 C11 H11 120.5 . . ?
C7 C12 C11 119.7(6) . . ?
C7 C12 H12 120.1 . . ?
C11 C12 H12 120.1 . . ?

loop_
_geom_bond_atom_site_label_1
_geom_bond_atom_site_label_2
_geom_bond_distance
_geom_bond_site_symmetry_2
_geom_bond_publ_flag
N1 N1 1.248(8) 3_656 ?
N1 C1 1.408(9) . ?
C1 C2 1.369(9) . ?
C1 C6 1.398(6) . ?
C2 C3 1.369(10) . ?
C2 H2 0.9300 . ?
C3 C4 1.382(6) . ?
C3 H3 0.9300 . ?
C4 C5 1.363(11) . ?
C4 H4 0.9300 . ?
C5 C6 1.381(9) . ?
C5 H5 0.9300 . ?
C6 H6 0.9300 . ?
N2A N2A 1.20(3) 3_757 ?
N2A C7 1.461(17) . ?
N2B N2B 1.31(5) 3_757 ?
N2B C7 1.47(4) . ?
C7 C12 1.335(15) . ?
C7 C8 1.362(10) . ?
C8 C9 1.399(19) . ?
C8 H8 0.9300 . ?
C9 C10 1.337(15) . ?
C9 H9 0.9300 . ?
C10 C11 1.364(10) . ?
C10 H10 0.9300 . ?
C11 C12 1.355(15) . ?
C11 H11 0.9300 . ?
C12 H12 0.9300 . ?

loop_
_geom_torsion_atom_site_label_1
_geom_torsion_atom_site_label_2
_geom_torsion_atom_site_label_3
_geom_torsion_atom_site_label_4
_geom_torsion
_geom_torsion_site_symmetry_1
_geom_torsion_site_symmetry_2
_geom_torsion_site_symmetry_3
_geom_torsion_site_symmetry_4
_geom_torsion_publ_flag
N1 N1 C1 C2 -164.0(13) 3_656 . . . ?
N1 N1 C1 C6 23.4(18) 3_656 . . . ?
C6 C1 C2 C3 -4.0(18) . . . . ?
N1 C1 C2 C3 -176.5(11) . . . . ?
C1 C2 C3 C4 5.1(18) . . . . ?
C2 C3 C4 C5 -3.3(19) . . . . ?
C3 C4 C5 C6 0(2) . . . . ?
C4 C5 C6 C1 0.8(19) . . . . ?
C2 C1 C6 C5 1.1(18) . . . . ?
N1 C1 C6 C5 173.3(10) . . . . ?
N2A N2A C7 C12 -162.8(17) 3_757 . . . ?
N2A N2A C7 C8 11(3) 3_757 . . . ?
N2B N2B C7 C12 -13(6) 3_757 . . . ?
N2B N2B C7 C8 162(4) 3_757 . . . ?
C12 C7 C8 C9 -3(2) . . . . ?
N2A C7 C8 C9 -176.3(16) . . . . ?
N2B C7 C8 C9 -179.3(19) . . . . ?
C7 C8 C9 C10 4(2) . . . . ?
C8 C9 C10 C11 -3(2) . . . . ?
C9 C10 C11 C12 1(2) . . . . ?
C8 C7 C12 C11 1(2) . . . . ?
N2A C7 C12 C11 175.6(14) . . . . ?
N2B C7 C12 C11 174(3) . . . . ?
C10 C11 C12 C7 0(2) . . . . ?
